data_7018764
loop_
_publ_author_name
'Lakshmi, V.'
'Ravikanth, M.'

_publ_section_title
;
 Brominated boron dipyrrins: synthesis, structure, spectral and
 electrochemical properties
;
_journal_issue 19
_journal_name_full 'Dalton Transactions'
_journal_page_first 5903
_journal_paper_doi 10.1039/c2dt00019a
_journal_volume 41
_journal_year 2012
_chemical_formula_sum 'C16 H9 B Br4 F2 N2 O'
_chemical_formula_weight 613.70
_chemical_name_systematic
;
?
;
_space_group_IT_number 2
_symmetry_cell_setting triclinic
_symmetry_space_group_name_Hall '-P 1'
_symmetry_space_group_name_H-M 'P -1'
_atom_sites_solution_hydrogens geom
_atom_sites_solution_primary direct
_atom_sites_solution_secondary difmap
_audit_creation_method SHELXL-97
_cell_angle_alpha 73.442(4)
_cell_angle_beta 74.044(4)
_cell_angle_gamma 84.062(4)
_cell_formula_units_Z 2
_cell_length_a 7.8922(4)
_cell_length_b 11.1893(6)
_cell_length_c 11.3508(5)
_cell_measurement_reflns_used 4668
_cell_measurement_temperature 150(2)
_cell_measurement_theta_max 32.7252
_cell_measurement_theta_min 3.6873
_cell_volume 923.44(8)
_computing_cell_refinement
;
CrysAlisPro, Oxford Diffraction Ltd.,
Version 1.171.34.44 (release 25-10-2010 CrysAlis171 .NET)
(compiled Oct 25 2010,18:11:34)
;
_computing_data_collection
;
CrysAlisPro, Oxford Diffraction Ltd.,
Version 1.171.34.44 (release 25-10-2010 CrysAlis171 .NET)
(compiled Oct 25 2010,18:11:34)
;
_computing_data_reduction
;
CrysAlisPro, Oxford Diffraction Ltd.,
Version 1.171.34.44 (release 25-10-2010 CrysAlis171 .NET)
(compiled Oct 25 2010,18:11:34)
;
_computing_molecular_graphics 'SHELXTL (Sheldrick, 2008)'
_computing_publication_material 'SHELXTL (Sheldrick, 2008)'
_computing_structure_refinement 'SHELXL-97 (Sheldrick, 2008)'
_computing_structure_solution 'SHELXS-97 (Sheldrick, 2008)'
_diffrn_ambient_temperature 150(2)
_diffrn_detector_area_resol_mean 15.9948
_diffrn_measured_fraction_theta_full 0.997
_diffrn_measured_fraction_theta_max 0.879
_diffrn_measurement_device_type 'Xcalibur, Sapphire3'
_diffrn_measurement_method '\w scans'
_diffrn_radiation_monochromator graphite
_diffrn_radiation_source 'Enhance (Mo) X-ray Source'
_diffrn_radiation_type MoK\a
_diffrn_radiation_wavelength 0.71073
_diffrn_reflns_av_R_equivalents 0.0255
_diffrn_reflns_av_sigmaI/netI 0.0506
_diffrn_reflns_limit_h_max 11
_diffrn_reflns_limit_h_min -11
_diffrn_reflns_limit_k_max 17
_diffrn_reflns_limit_k_min -15
_diffrn_reflns_limit_l_max 16
_diffrn_reflns_limit_l_min -15
_diffrn_reflns_number 10011
_diffrn_reflns_theta_full 25.05
_diffrn_reflns_theta_max 32.80
_diffrn_reflns_theta_min 3.69
_exptl_absorpt_coefficient_mu 8.744
_exptl_absorpt_correction_T_max 0.2611
_exptl_absorpt_correction_T_min 0.1605
_exptl_absorpt_correction_type multi-scan
_exptl_absorpt_process_details
;
CrysAlisPro, Oxford Diffraction Ltd.,
Version 1.171.34.44 (release 25-10-2010 CrysAlis171 .NET)
(compiled Oct 25 2010,18:11:34)
Empirical absorption correction using spherical harmonics,
implemented in SCALE3 ABSPACK scaling algorithm.
;
_exptl_crystal_colour 'dark red'
_exptl_crystal_density_diffrn 2.207
_exptl_crystal_density_method 'not measured'
_exptl_crystal_description plate
_exptl_crystal_F_000 580
_exptl_crystal_size_max 0.33
_exptl_crystal_size_mid 0.26
_exptl_crystal_size_min 0.21
_refine_diff_density_max 1.497
_refine_diff_density_min -1.225
_refine_diff_density_rms 0.138
_refine_ls_extinction_method none
_refine_ls_goodness_of_fit_ref 1.058
_refine_ls_hydrogen_treatment constr
_refine_ls_matrix_type full
_refine_ls_number_parameters 236
_refine_ls_number_reflns 6014
_refine_ls_number_restraints 0
_refine_ls_restrained_S_all 1.058
_refine_ls_R_factor_all 0.0593
_refine_ls_R_factor_gt 0.0391
_refine_ls_shift/su_max 0.001
_refine_ls_shift/su_mean 0.000
_refine_ls_structure_factor_coef Fsqd
_refine_ls_weighting_details 'calc w=1/[\s^2^(Fo^2^)+(0.0348P)^2^] where P=(Fo^2^+2Fc^2^)/3'
_refine_ls_weighting_scheme calc
_refine_ls_wR_factor_gt 0.0795
_refine_ls_wR_factor_ref 0.0893
_reflns_number_gt 4622
_reflns_number_total 6014
_reflns_threshold_expression >2sigma(I)
_cod_data_source_file c2dt00019a.txt
_cod_data_source_block mr043a
_cod_database_code 7018764

loop_
_symmetry_equiv_pos_as_xyz
'x, y, z'
'-x, -y, -z'

loop_
_atom_site_label
_atom_site_type_symbol
_atom_site_fract_x
_atom_site_fract_y
_atom_site_fract_z
_atom_site_U_iso_or_equiv
_atom_site_adp_type
_atom_site_occupancy
_atom_site_symmetry_multiplicity
_atom_site_calc_flag
_atom_site_refinement_flags
B1 B 0.7511(4) 0.0046(3) 0.6953(4) 0.0209(7) Uani 1 1 d .
Br1 Br 0.83020(5) 0.11311(3) 0.91808(3) 0.03386(10) Uani 1 1 d .
Br2 Br 0.90625(5) 0.43872(3) 0.77205(4) 0.03204(10) Uani 1 1 d .
Br3 Br 0.69920(4) -0.20837(3) 0.32831(4) 0.02844(9) Uani 1 1 d .
Br4 Br 0.75454(4) -0.27080(3) 0.64063(4) 0.02917(9) Uani 1 1 d .
F1 F 0.5941(2) -0.03271(16) 0.78029(18) 0.0267(4) Uani 1 1 d .
F2 F 0.8904(2) -0.06378(16) 0.7347(2) 0.0279(4) Uani 1 1 d .
N1 N 0.7786(3) 0.1461(2) 0.6732(2) 0.0195(5) Uani 1 1 d .
N2 N 0.7521(3) -0.0083(2) 0.5611(3) 0.0187(5) Uani 1 1 d .
O1 O 0.7166(3) 0.5938(2) 0.0149(2) 0.0327(6) Uani 1 1 d .
C1 C 0.8167(4) 0.2002(3) 0.7553(3) 0.0213(6) Uani 1 1 d .
C2 C 0.8414(4) 0.3280(3) 0.6981(3) 0.0212(6) Uani 1 1 d .
C3 C 0.8160(4) 0.3535(3) 0.5781(3) 0.0191(6) Uani 1 1 d .
H3 H 0.8246 0.4324 0.5171 0.023 Uiso 1 1 calc R
C4 C 0.7750(4) 0.2407(3) 0.5629(3) 0.0178(6) Uani 1 1 d .
C5 C 0.7476(4) 0.2137(3) 0.4563(3) 0.0178(6) Uani 1 1 d .
C6 C 0.7328(4) 0.0897(3) 0.4574(3) 0.0183(6) Uani 1 1 d .
C7 C 0.7066(4) 0.0400(3) 0.3626(3) 0.0207(6) Uani 1 1 d .
H7 H 0.6883 0.0856 0.2824 0.025 Uiso 1 1 calc R
C8 C 0.7130(4) -0.0881(3) 0.4100(3) 0.0226(6) Uani 1 1 d .
C9 C 0.7395(4) -0.1139(3) 0.5314(3) 0.0208(6) Uani 1 1 d .
C10 C 0.7382(4) 0.3157(3) 0.3430(3) 0.0169(6) Uani 1 1 d .
C11 C 0.8405(4) 0.3101(3) 0.2229(3) 0.0200(6) Uani 1 1 d .
H11 H 0.9185 0.2407 0.2145 0.024 Uiso 1 1 calc R
C12 C 0.8291(4) 0.4042(3) 0.1165(3) 0.0234(6) Uani 1 1 d .
H12 H 0.9002 0.3997 0.0354 0.028 Uiso 1 1 calc R
C13 C 0.7140(4) 0.5063(3) 0.1266(3) 0.0225(6) Uani 1 1 d .
C14 C 0.6121(4) 0.5132(3) 0.2443(3) 0.0206(6) Uani 1 1 d .
H14 H 0.5332 0.5824 0.2516 0.025 Uiso 1 1 calc R
C15 C 0.6242(4) 0.4191(3) 0.3526(3) 0.0193(6) Uani 1 1 d .
H15 H 0.5546 0.4249 0.4337 0.023 Uiso 1 1 calc R
C16 C 0.5955(6) 0.6983(4) 0.0193(4) 0.0491(11) Uani 1 1 d .
H16A H 0.4744 0.6687 0.0513 0.074 Uiso 1 1 calc R
H16B H 0.6109 0.7548 -0.0664 0.074 Uiso 1 1 calc R
H16C H 0.6185 0.7428 0.0760 0.074 Uiso 1 1 calc R

loop_
_atom_site_aniso_label
_atom_site_aniso_U_11
_atom_site_aniso_U_22
_atom_site_aniso_U_33
_atom_site_aniso_U_23
_atom_site_aniso_U_13
_atom_site_aniso_U_12
B1 0.0200(16) 0.0168(15) 0.024(2) -0.0004(13) -0.0078(15) 0.0000(12)
Br1 0.0538(2) 0.02732(18) 0.02052(19) -0.00078(13) -0.01657(17) 0.00194(15)
Br2 0.0545(2) 0.02134(16) 0.0273(2) -0.00631(13) -0.02142(18) -0.00251(14)
Br3 0.02959(17) 0.02470(17) 0.0346(2) -0.01591(14) -0.00525(15) -0.00205(12)
Br4 0.03553(19) 0.01487(15) 0.0363(2) -0.00187(12) -0.01269(16) -0.00176(12)
F1 0.0281(10) 0.0251(10) 0.0209(11) -0.0001(7) -0.0014(8) -0.0052(7)
F2 0.0303(10) 0.0202(9) 0.0363(12) -0.0050(8) -0.0193(9) 0.0078(7)
N1 0.0224(13) 0.0191(12) 0.0162(14) -0.0038(10) -0.0048(11) -0.0001(10)
N2 0.0193(12) 0.0141(11) 0.0207(14) -0.0026(9) -0.0037(11) -0.0013(9)
O1 0.0461(15) 0.0260(12) 0.0164(13) 0.0015(9) -0.0039(11) 0.0100(10)
C1 0.0245(15) 0.0227(15) 0.0150(15) -0.0023(11) -0.0059(13) 0.0019(11)
C2 0.0290(16) 0.0172(14) 0.0201(16) -0.0071(11) -0.0080(13) -0.0014(11)
C3 0.0219(14) 0.0167(13) 0.0173(16) -0.0016(11) -0.0057(12) -0.0006(11)
C4 0.0193(14) 0.0165(13) 0.0154(15) -0.0011(11) -0.0043(12) 0.0000(10)
C5 0.0156(13) 0.0164(13) 0.0184(16) -0.0013(11) -0.0031(12) -0.0009(10)
C6 0.0186(14) 0.0173(13) 0.0164(15) -0.0025(11) -0.0026(12) -0.0006(10)
C7 0.0222(15) 0.0201(14) 0.0204(17) -0.0062(11) -0.0050(13) -0.0017(11)
C8 0.0200(14) 0.0193(14) 0.0298(19) -0.0101(12) -0.0038(13) -0.0036(11)
C9 0.0177(14) 0.0165(14) 0.0250(18) -0.0029(11) -0.0025(13) -0.0017(11)
C10 0.0207(14) 0.0150(13) 0.0154(15) -0.0027(10) -0.0064(12) -0.0012(10)
C11 0.0212(15) 0.0193(14) 0.0195(16) -0.0057(11) -0.0055(13) 0.0021(11)
C12 0.0276(16) 0.0268(16) 0.0132(16) -0.0046(12) -0.0026(13) 0.0008(12)
C13 0.0279(16) 0.0172(14) 0.0195(17) 0.0011(11) -0.0075(14) -0.0011(12)
C14 0.0245(15) 0.0152(13) 0.0210(17) -0.0043(11) -0.0055(13) 0.0015(11)
C15 0.0237(15) 0.0163(13) 0.0179(16) -0.0047(11) -0.0052(13) -0.0003(11)
C16 0.077(3) 0.032(2) 0.024(2) 0.0040(16) -0.011(2) 0.023(2)

loop_
_atom_type_symbol
_atom_type_description
_atom_type_scat_dispersion_real
_atom_type_scat_dispersion_imag
_atom_type_scat_source
C C 0.0033 0.0016 'International Tables Vol C Tables 4.2.6.8 and 6.1.1.4'
H H 0.0000 0.0000 'International Tables Vol C Tables 4.2.6.8 and 6.1.1.4'
O O 0.0106 0.0060 'International Tables Vol C Tables 4.2.6.8 and 6.1.1.4'
N N 0.0061 0.0033 'International Tables Vol C Tables 4.2.6.8 and 6.1.1.4'
F F 0.0171 0.0103 'International Tables Vol C Tables 4.2.6.8 and 6.1.1.4'
Br Br -0.2901 2.4595 'International Tables Vol C Tables 4.2.6.8 and 6.1.1.4'
B B 0.0013 0.0007 'International Tables Vol C Tables 4.2.6.8 and 6.1.1.4'

loop_
_geom_angle_atom_site_label_1
_geom_angle_atom_site_label_2
_geom_angle_atom_site_label_3
_geom_angle
_geom_angle_site_symmetry_3
F1 B1 F2 111.4(3) .
F1 B1 N1 111.4(3) .
F2 B1 N1 109.4(2) .
F1 B1 N2 110.2(2) .
F2 B1 N2 109.6(3) .
N1 B1 N2 104.6(2) .
C2 Br2 Br4 107.85(9) 1_565
C1 N1 C4 106.9(2) .
C1 N1 B1 126.8(3) .
C4 N1 B1 126.3(3) .
C9 N2 C6 106.8(3) .
C9 N2 B1 126.6(3) .
C6 N2 B1 125.6(2) .
C13 O1 C16 117.2(3) .
N1 C1 C2 109.7(3) .
N1 C1 Br1 123.3(2) .
C2 C1 Br1 127.0(2) .
C3 C2 C1 107.6(3) .
C3 C2 Br2 127.4(2) .
C1 C2 Br2 124.9(2) .
C2 C3 C4 107.0(3) .
C2 C3 H3 126.5 .
C4 C3 H3 126.5 .
N1 C4 C3 108.8(3) .
N1 C4 C5 120.9(3) .
C3 C4 C5 130.0(3) .
C6 C5 C4 119.9(3) .
C6 C5 C10 120.3(3) .
C4 C5 C10 119.8(3) .
N2 C6 C5 120.9(3) .
N2 C6 C7 108.8(3) .
C5 C6 C7 130.2(3) .
C8 C7 C6 106.2(3) .
C8 C7 H7 126.9 .
C6 C7 H7 126.9 .
C7 C8 C9 107.4(3) .
C7 C8 Br3 127.8(3) .
C9 C8 Br3 124.8(2) .
N2 C9 C8 110.7(3) .
N2 C9 Br4 123.1(2) .
C8 C9 Br4 126.1(2) .
C11 C10 C15 118.6(3) .
C11 C10 C5 120.5(3) .
C15 C10 C5 120.9(3) .
C12 C11 C10 120.5(3) .
C12 C11 H11 119.7 .
C10 C11 H11 119.7 .
C11 C12 C13 120.6(3) .
C11 C12 H12 119.7 .
C13 C12 H12 119.7 .
O1 C13 C14 125.4(3) .
O1 C13 C12 115.0(3) .
C14 C13 C12 119.6(3) .
C13 C14 C15 120.1(3) .
C13 C14 H14 119.9 .
C15 C14 H14 119.9 .
C14 C15 C10 120.5(3) .
C14 C15 H15 119.7 .
C10 C15 H15 119.7 .
O1 C16 H16A 109.5 .
O1 C16 H16B 109.5 .
H16A C16 H16B 109.5 .
O1 C16 H16C 109.5 .
H16A C16 H16C 109.5 .
H16B C16 H16C 109.5 .

loop_
_geom_bond_atom_site_label_1
_geom_bond_atom_site_label_2
_geom_bond_distance
_geom_bond_site_symmetry_2
B1 F1 1.364(4) .
B1 F2 1.377(4) .
B1 N1 1.559(4) .
B1 N2 1.568(5) .
Br1 C1 1.853(3) .
Br2 C2 1.861(3) .
Br2 Br4 3.4112(5) 1_565
Br3 C8 1.865(3) .
Br4 C9 1.852(3) .
N1 C1 1.356(4) .
N1 C4 1.395(4) .
N2 C9 1.338(4) .
N2 C6 1.393(4) .
O1 C13 1.359(4) .
O1 C16 1.435(4) .
C1 C2 1.401(4) .
C2 C3 1.376(4) .
C3 C4 1.402(4) .
C3 H3 0.9500 .
C4 C5 1.402(4) .
C5 C6 1.401(4) .
C5 C10 1.470(4) .
C6 C7 1.413(4) .
C7 C8 1.381(4) .
C7 H7 0.9500 .
C8 C9 1.395(5) .
C10 C11 1.395(4) .
C10 C15 1.401(4) .
C11 C12 1.375(4) .
C11 H11 0.9500 .
C12 C13 1.395(4) .
C12 H12 0.9500 .
C13 C14 1.376(5) .
C14 C15 1.392(4) .
C14 H14 0.9500 .
C15 H15 0.9500 .
C16 H16A 0.9800 .
C16 H16B 0.9800 .
C16 H16C 0.9800 .

loop_
_geom_hbond_atom_site_label_D
_geom_hbond_atom_site_label_H
_geom_hbond_atom_site_label_A
_geom_hbond_distance_DH
_geom_hbond_distance_HA
_geom_hbond_distance_DA
_geom_hbond_angle_DHA
_geom_hbond_site_symmetry_A
C11 H11 F2 0.95 2.40 3.307(3) 160.8 2_756
C12 H12 Br2 0.95 2.88 3.699(3) 144.8 1_554

loop_
_geom_torsion_atom_site_label_1
_geom_torsion_atom_site_label_2
_geom_torsion_atom_site_label_3
_geom_torsion_atom_site_label_4
_geom_torsion
_geom_torsion_site_symmetry_1
F1 B1 N1 C1 72.9(4) .
F2 B1 N1 C1 -50.7(4) .
N2 B1 N1 C1 -168.0(3) .
F1 B1 N1 C4 -109.6(3) .
F2 B1 N1 C4 126.8(3) .
N2 B1 N1 C4 9.4(4) .
F1 B1 N2 C9 -62.9(4) .
F2 B1 N2 C9 60.0(4) .
N1 B1 N2 C9 177.3(3) .
F1 B1 N2 C6 104.2(3) .
F2 B1 N2 C6 -132.9(3) .
N1 B1 N2 C6 -15.6(4) .
C4 N1 C1 C2 -1.3(3) .
B1 N1 C1 C2 176.6(3) .
C4 N1 C1 Br1 178.2(2) .
B1 N1 C1 Br1 -3.9(4) .
N1 C1 C2 C3 0.6(4) .
Br1 C1 C2 C3 -178.8(2) .
N1 C1 C2 Br2 -177.0(2) .
Br1 C1 C2 Br2 3.5(4) .
Br4 Br2 C2 C3 28.6(3) 1_565
Br4 Br2 C2 C1 -154.2(3) 1_565
C1 C2 C3 C4 0.3(3) .
Br2 C2 C3 C4 177.8(2) .
C1 N1 C4 C3 1.4(3) .
B1 N1 C4 C3 -176.5(3) .
C1 N1 C4 C5 176.7(3) .
B1 N1 C4 C5 -1.2(4) .
C2 C3 C4 N1 -1.1(3) .
C2 C3 C4 C5 -175.7(3) .
N1 C4 C5 C6 -3.3(4) .
C3 C4 C5 C6 170.8(3) .
N1 C4 C5 C10 177.9(3) .
C3 C4 C5 C10 -8.0(5) .
C9 N2 C6 C5 -177.1(3) .
B1 N2 C6 C5 13.7(4) .
C9 N2 C6 C7 0.4(3) .
B1 N2 C6 C7 -168.8(3) .
C4 C5 C6 N2 -2.7(4) .
C10 C5 C6 N2 176.1(3) .
C4 C5 C6 C7 -179.5(3) .
C10 C5 C6 C7 -0.8(5) .
N2 C6 C7 C8 -0.8(3) .
C5 C6 C7 C8 176.3(3) .
C6 C7 C8 C9 1.0(3) .
C6 C7 C8 Br3 -176.6(2) .
C6 N2 C9 C8 0.2(3) .
B1 N2 C9 C8 169.3(3) .
C6 N2 C9 Br4 -179.4(2) .
B1 N2 C9 Br4 -10.3(4) .
C7 C8 C9 N2 -0.8(4) .
Br3 C8 C9 N2 176.9(2) .
C7 C8 C9 Br4 178.8(2) .
Br3 C8 C9 Br4 -3.5(4) .
C6 C5 C10 C11 -49.4(4) .
C4 C5 C10 C11 129.4(3) .
C6 C5 C10 C15 129.3(3) .
C4 C5 C10 C15 -51.9(4) .
C15 C10 C11 C12 0.0(4) .
C5 C10 C11 C12 178.7(3) .
C10 C11 C12 C13 -0.6(5) .
C16 O1 C13 C14 -3.8(5) .
C16 O1 C13 C12 177.5(3) .
C11 C12 C13 O1 179.2(3) .
C11 C12 C13 C14 0.5(5) .
O1 C13 C14 C15 -178.3(3) .
C12 C13 C14 C15 0.3(5) .
C13 C14 C15 C10 -0.9(4) .
C11 C10 C15 C14 0.7(4) .
C5 C10 C15 C14 -177.9(3) .
